data_4100859
_journal_name_full 'Journal of the American Chemical Society'
_journal_year 2005
_chemical_formula_moiety 'C65 H71 Cl N7 O7 Ru S'
_chemical_formula_sum 'C65 H71 Cl N7 O7 Ru S'
_chemical_formula_weight 1230.87
_space_group_IT_number 14
_symmetry_cell_setting monoclinic
_symmetry_space_group_name_Hall '-P 2yn'
_symmetry_space_group_name_H-M 'P 1 21/n 1'
_cell_angle_alpha 90.00
_cell_angle_beta 113.78(3)
_cell_angle_gamma 90.00
_cell_formula_units_Z 4
_cell_length_a 18.363(4)
_cell_length_b 19.578(4)
_cell_length_c 19.987(4)
_cell_measurement_temperature 301(2)
_cell_volume 6575(2)
_diffrn_ambient_temperature 301(2)
_exptl_crystal_density_diffrn 1.243
_cod_original_sg_symbol_H-M 'P 21/n'
_cod_database_code 4100859

loop_
_symmetry_equiv_pos_as_xyz
'x, y, z'
'-x+1/2, y+1/2, -z+1/2'
'-x, -y, -z'
'x-1/2, -y-1/2, z-1/2'

loop_
_atom_site_label
_atom_site_type_symbol
_atom_site_fract_x
_atom_site_fract_y
_atom_site_fract_z
_atom_site_U_iso_or_equiv
_atom_site_adp_type
_atom_site_occupancy
_atom_site_symmetry_multiplicity
_atom_site_calc_flag
_atom_site_refinement_flags
_atom_site_disorder_assembly
_atom_site_disorder_group
Ru1 Ru 0.32095(7) 0.18686(4) 0.11042(5) 0.0488(5) Uani 1 1 d . . .
S1 S 0.4945(3) 0.1284(2) 0.2336(3) 0.0968(15) Uani 1 1 d . . .
Cl1 Cl 0.7485(3) 0.1565(2) 0.1003(3) 0.1128(16) Uani 1 1 d . . .
O1 O 0.5114(7) 0.0645(5) 0.2730(6) 0.116(4) Uani 1 1 d . . .
O2 O 0.4982(8) 0.1907(5) 0.2753(5) 0.111(4) Uani 1 1 d . . .
N1 N 0.3012(6) 0.1231(4) 0.0243(5) 0.049(3) Uani 1 1 d . . .
N2 N 0.3836(6) 0.2501(4) 0.0724(5) 0.058(3) Uani 1 1 d . . .
N3 N 0.3378(6) 0.2519(4) 0.1953(5) 0.057(3) Uani 1 1 d . . .
N4 N 0.2537(6) 0.1270(4) 0.1445(5) 0.049(3) Uani 1 1 d . . .
N5 N 0.4127(7) 0.1250(5) 0.1655(6) 0.072(3) Uani 1 1 d . . .
N6 N 0.2189(7) 0.2393(5) 0.0458(6) 0.065(3) Uani 1 1 d . . .
N7 N 0.1853(10) 0.2931(7) 0.0673(8) 0.113(4) Uiso 1 1 d . . .
H7 H 0.2042 0.3110 0.1103 0.136 Uiso 1 1 calc R . .
C1 C 0.3283(8) 0.1302(5) -0.0301(6) 0.048(3) Uiso 1 1 d . . .
C2 C 0.2994(8) 0.0749(5) -0.0803(7) 0.061(3) Uiso 1 1 d . . .
H2 H 0.3094 0.0684 -0.1219 0.073 Uiso 1 1 calc R . .
C3 C 0.2560(8) 0.0344(6) -0.0582(7) 0.060(3) Uiso 1 1 d . . .
H3 H 0.2306 -0.0058 -0.0804 0.072 Uiso 1 1 calc R . .
C4 C 0.2563(8) 0.0656(5) 0.0087(6) 0.051(3) Uiso 1 1 d . . .
C5 C 0.2170(8) 0.0380(5) 0.0502(6) 0.049(3) Uiso 1 1 d . . .
C6 C 0.2167(8) 0.0667(5) 0.1127(6) 0.047(3) Uiso 1 1 d . . .
C7 C 0.1786(8) 0.0377(6) 0.1559(6) 0.059(3) Uiso 1 1 d . . .
H7A H 0.1494 -0.0027 0.1462 0.070 Uiso 1 1 calc R . .
C8 C 0.1926(8) 0.0796(5) 0.2131(7) 0.060(3) Uiso 1 1 d . . .
H8 H 0.1747 0.0733 0.2500 0.072 Uiso 1 1 calc R . .
C9 C 0.2397(8) 0.1354(5) 0.2073(7) 0.050(3) Uiso 1 1 d . . .
C10 C 0.2685(8) 0.1893(5) 0.2568(6) 0.050(3) Uiso 1 1 d . . .
C11 C 0.3125(8) 0.2430(5) 0.2501(7) 0.053(3) Uiso 1 1 d . . .
C12 C 0.3417(9) 0.2995(5) 0.3012(7) 0.066(4) Uiso 1 1 d . . .
H12 H 0.3345 0.3053 0.3443 0.079 Uiso 1 1 calc R . .
C13 C 0.3810(8) 0.3416(6) 0.2745(7) 0.062(3) Uiso 1 1 d . . .
H13 H 0.4056 0.3822 0.2961 0.075 Uiso 1 1 calc R . .
C14 C 0.3791(8) 0.3143(5) 0.2079(7) 0.055(3) Uiso 1 1 d . . .
C15 C 0.4153(8) 0.3428(5) 0.1655(6) 0.050(3) Uiso 1 1 d . . .
C16 C 0.4185(8) 0.3117(5) 0.1050(7) 0.053(3) Uiso 1 1 d . . .
C17 C 0.4584(8) 0.3393(6) 0.0610(7) 0.061(3) Uiso 1 1 d . . .
H17 H 0.4861 0.3804 0.0695 0.073 Uiso 1 1 calc R . .
C18 C 0.4486(8) 0.2959(5) 0.0063(7) 0.058(3) Uiso 1 1 d . . .
H18 H 0.4691 0.3013 -0.0290 0.070 Uiso 1 1 calc R . .
C19 C 0.4007(8) 0.2395(5) 0.0113(7) 0.054(3) Uiso 1 1 d . . .
C20 C 0.3757(8) 0.1848(5) -0.0357(7) 0.054(3) Uiso 1 1 d . . .
C21 C 0.1725(8) -0.0277(5) 0.0214(6) 0.048(3) Uiso 1 1 d . . .
C22 C 0.2079(8) -0.0911(5) 0.0474(7) 0.055(3) Uiso 1 1 d . . .
C23 C 0.1657(8) -0.1520(6) 0.0232(7) 0.055(3) Uiso 1 1 d . . .
H23 H 0.1900 -0.1936 0.0417 0.066 Uiso 1 1 calc R . .
C24 C 0.0898(9) -0.1506(6) -0.0267(7) 0.064(4) Uiso 1 1 d . . .
C25 C 0.0540(10) -0.0900(6) -0.0531(8) 0.079(4) Uiso 1 1 d . . .
H25 H 0.0016 -0.0900 -0.0875 0.095 Uiso 1 1 calc R . .
C26 C 0.0939(9) -0.0263(6) -0.0300(7) 0.067(4) Uiso 1 1 d . . .
C27 C 0.2915(10) -0.0950(7) 0.1005(8) 0.087(5) Uiso 1 1 d . . .
H27A H 0.3129 -0.0497 0.1123 0.131 Uiso 1 1 calc R . .
H27B H 0.3219 -0.1204 0.0796 0.131 Uiso 1 1 calc R . .
H27C H 0.2941 -0.1174 0.1442 0.131 Uiso 1 1 calc R . .
C28 C 0.0408(11) -0.2146(8) -0.0525(9) 0.113(6) Uiso 1 1 d . . .
H28A H -0.0113 -0.2029 -0.0878 0.170 Uiso 1 1 calc R . .
H28B H 0.0363 -0.2370 -0.0115 0.170 Uiso 1 1 calc R . .
H28C H 0.0661 -0.2447 -0.0745 0.170 Uiso 1 1 calc R . .
C29 C 0.0542(10) 0.0423(6) -0.0621(8) 0.085(4) Uiso 1 1 d . . .
H29A H 0.0005 0.0344 -0.0964 0.127 Uiso 1 1 calc R . .
H29B H 0.0834 0.0642 -0.0866 0.127 Uiso 1 1 calc R . .
H29C H 0.0539 0.0712 -0.0234 0.127 Uiso 1 1 calc R . .
C30 C 0.2498(9) 0.1872(6) 0.3255(7) 0.063(3) Uiso 1 1 d . . .
C31 C 0.3023(9) 0.1567(6) 0.3881(7) 0.067(4) Uiso 1 1 d . . .
C32 C 0.2795(10) 0.1535(7) 0.4476(9) 0.087(4) Uiso 1 1 d . . .
H32 H 0.3140 0.1347 0.4918 0.104 Uiso 1 1 calc R . .
C33 C 0.2073(11) 0.1778(7) 0.4404(9) 0.083(4) Uiso 1 1 d . . .
C34 C 0.1603(10) 0.2074(7) 0.3829(8) 0.084(4) Uiso 1 1 d . . .
H34 H 0.1131 0.2252 0.3823 0.101 Uiso 1 1 calc R . .
C35 C 0.1759(9) 0.2149(6) 0.3191(8) 0.073(4) Uiso 1 1 d . . .
C36 C 0.3808(10) 0.1286(7) 0.3970(9) 0.103(5) Uiso 1 1 d . . .
H36A H 0.4072 0.1100 0.4452 0.155 Uiso 1 1 calc R . .
H36B H 0.4127 0.1644 0.3900 0.155 Uiso 1 1 calc R . .
H36C H 0.3732 0.0933 0.3614 0.155 Uiso 1 1 calc R . .
C37 C 0.1812(14) 0.1702(9) 0.5059(11) 0.145(7) Uiso 1 1 d . . .
H37A H 0.2222 0.1472 0.5457 0.217 Uiso 1 1 calc R . .
H37B H 0.1329 0.1441 0.4904 0.217 Uiso 1 1 calc R . .
H37C H 0.1724 0.2146 0.5216 0.217 Uiso 1 1 calc R . .
C38 C 0.1181(11) 0.2471(8) 0.2484(9) 0.118(6) Uiso 1 1 d . . .
H38A H 0.0718 0.2627 0.2548 0.177 Uiso 1 1 calc R . .
H38B H 0.1028 0.2139 0.2099 0.177 Uiso 1 1 calc R . .
H38C H 0.1434 0.2851 0.2360 0.177 Uiso 1 1 calc R . .
C39 C 0.4499(8) 0.4120(6) 0.1851(7) 0.057(3) Uiso 1 1 d . . .
C40 C 0.5268(9) 0.4201(6) 0.2340(8) 0.073(4) Uiso 1 1 d . . .
C41 C 0.5611(11) 0.4863(7) 0.2546(9) 0.093(5) Uiso 1 1 d . . .
H41 H 0.6135 0.4913 0.2882 0.112 Uiso 1 1 calc R . .
C42 C 0.5165(10) 0.5403(7) 0.2246(8) 0.083(4) Uiso 1 1 d . . .
C43 C 0.4393(10) 0.5339(7) 0.1754(8) 0.082(4) Uiso 1 1 d . . .
H43 H 0.4094 0.5726 0.1545 0.098 Uiso 1 1 calc R . .
C44 C 0.4055(9) 0.4691(6) 0.1567(7) 0.067(4) Uiso 1 1 d . . .
C45 C 0.5838(11) 0.3606(7) 0.2716(9) 0.116(6) Uiso 1 1 d . . .
H45A H 0.6346 0.3786 0.3036 0.175 Uiso 1 1 calc R . .
H45B H 0.5903 0.3323 0.2352 0.175 Uiso 1 1 calc R . .
H45C H 0.5621 0.3339 0.2995 0.175 Uiso 1 1 calc R . .
C46 C 0.5528(12) 0.6153(8) 0.2455(10) 0.131(6) Uiso 1 1 d . . .
H46A H 0.5131 0.6485 0.2192 0.196 Uiso 1 1 calc R . .
H46B H 0.5977 0.6201 0.2328 0.196 Uiso 1 1 calc R . .
H46C H 0.5695 0.6224 0.2971 0.196 Uiso 1 1 calc R . .
C47 C 0.3241(11) 0.4643(8) 0.1048(9) 0.108(5) Uiso 1 1 d . . .
H47A H 0.3027 0.5094 0.0911 0.162 Uiso 1 1 calc R . .
H47B H 0.2935 0.4402 0.1264 0.162 Uiso 1 1 calc R . .
H47C H 0.3218 0.4403 0.0621 0.162 Uiso 1 1 calc R . .
C48 C 0.3961(9) 0.1827(6) -0.1026(7) 0.064(4) Uiso 1 1 d . . .
C49 C 0.4546(10) 0.1407(7) -0.1031(8) 0.083(4) Uiso 1 1 d . . .
C50 C 0.4657(12) 0.1344(8) -0.1707(9) 0.108(5) Uiso 1 1 d . . .
H50 H 0.5050 0.1067 -0.1745 0.130 Uiso 1 1 calc R . .
C51 C 0.4143(11) 0.1721(7) -0.2293(9) 0.088(5) Uiso 1 1 d . . .
C52 C 0.3571(11) 0.2140(8) -0.2300(10) 0.108(5) Uiso 1 1 d . . .
H52 H 0.3262 0.2376 -0.2723 0.130 Uiso 1 1 calc R . .
C53 C 0.3439(10) 0.2221(7) -0.1663(8) 0.081(4) Uiso 1 1 d . . .
C54 C 0.5077(11) 0.0999(8) -0.0398(9) 0.117(6) Uiso 1 1 d . . .
H54A H 0.5441 0.0742 -0.0535 0.175 Uiso 1 1 calc R . .
H54B H 0.4764 0.0690 -0.0249 0.175 Uiso 1 1 calc R . .
H54C H 0.5370 0.1298 0.0000 0.175 Uiso 1 1 calc R . .
C55 C 0.4212(16) 0.1618(11) -0.3049(13) 0.183(9) Uiso 1 1 d . . .
H55A H 0.4642 0.1310 -0.2986 0.274 Uiso 1 1 calc R . .
H55B H 0.4313 0.2051 -0.3221 0.274 Uiso 1 1 calc R . .
H55C H 0.3724 0.1432 -0.3399 0.274 Uiso 1 1 calc R . .
C56 C 0.2842(11) 0.2673(8) -0.1627(9) 0.111(6) Uiso 1 1 d . . .
H56A H 0.2847 0.2658 -0.1145 0.166 Uiso 1 1 calc R . .
H56B H 0.2329 0.2534 -0.1978 0.166 Uiso 1 1 calc R . .
H56C H 0.2951 0.3131 -0.1734 0.166 Uiso 1 1 calc R . .
C57 C 0.5668(10) 0.1337(7) 0.1952(8) 0.088(5) Uiso 1 1 d . . .
C58 C 0.6149(11) 0.0800(8) 0.1970(9) 0.103(5) Uiso 1 1 d . . .
H58 H 0.6094 0.0390 0.2180 0.124 Uiso 1 1 calc R . .
C59 C 0.6727(11) 0.0853(8) 0.1676(9) 0.105(5) Uiso 1 1 d . . .
H59 H 0.7062 0.0491 0.1690 0.126 Uiso 1 1 calc R . .
C60 C 0.6766(10) 0.1461(7) 0.1372(8) 0.080(4) Uiso 1 1 d . . .
C61 C 0.6307(9) 0.2016(6) 0.1376(7) 0.077(4) Uiso 1 1 d . . .
H61 H 0.6370 0.2434 0.1185 0.092 Uiso 1 1 calc R . .
C62 C 0.5759(9) 0.1934(6) 0.1666(7) 0.071(4) Uiso 1 1 d . . .
H62 H 0.5439 0.2302 0.1666 0.086 Uiso 1 1 calc R . .
C63 C 0.1678(11) 0.2304(8) -0.0234(9) 0.091(5) Uiso 1 1 d . . .
H63 H 0.1739 0.1960 -0.0528 0.109 Uiso 1 1 calc R . .
C64 C 0.1059(12) 0.2755(8) -0.0481(10) 0.117(6) Uiso 1 1 d . . .
H64 H 0.0657 0.2780 -0.0948 0.141 Uiso 1 1 calc R . .
C65 C 0.1150(13) 0.3146(9) 0.0082(11) 0.129(7) Uiso 1 1 d . . .
H65 H 0.0815 0.3500 0.0090 0.155 Uiso 1 1 calc R . .
O3 O 0.580(2) 0.0172(13) 0.4230(16) 0.327(12) Uiso 1 1 d . . .
O4 O 0.341(2) -0.0850(13) 0.3303(16) 0.354(14) Uiso 1 1 d . . .
O5 O 0.212(3) 0.0593(18) -0.323(2) 0.47(2) Uiso 1 1 d . . .
O6 O 0.583(2) 0.5100(17) 0.0709(18) 0.419(17) Uiso 1 1 d . . .
O7 O 0.471(4) -0.051(2) 0.426(3) 0.60(3) Uiso 1 1 d . . .

loop_
_atom_site_aniso_label
_atom_site_aniso_U_11
_atom_site_aniso_U_22
_atom_site_aniso_U_33
_atom_site_aniso_U_23
_atom_site_aniso_U_13
_atom_site_aniso_U_12
Ru1 0.0532(9) 0.0436(6) 0.0481(8) -0.0002(5) 0.0189(6) -0.0056(5)
S1 0.086(4) 0.120(3) 0.089(3) 0.030(3) 0.040(3) 0.016(3)
Cl1 0.110(4) 0.116(3) 0.140(4) -0.008(3) 0.079(4) 0.000(3)
O1 0.104(11) 0.132(8) 0.112(9) 0.074(7) 0.043(8) 0.036(7)
O2 0.134(12) 0.113(8) 0.080(7) -0.043(6) 0.036(8) 0.010(7)
N1 0.044(8) 0.048(5) 0.054(7) -0.002(5) 0.019(6) -0.004(5)
N2 0.064(9) 0.036(5) 0.072(8) -0.001(5) 0.026(7) -0.007(5)
N3 0.060(9) 0.048(5) 0.064(7) -0.001(5) 0.027(7) -0.015(5)
N4 0.041(8) 0.047(5) 0.052(7) -0.007(4) 0.010(6) -0.009(5)
N5 0.046(9) 0.107(8) 0.046(7) 0.014(6) 0.001(7) -0.011(7)
N6 0.066(10) 0.069(6) 0.068(8) -0.003(6) 0.034(8) 0.011(6)

loop_
_geom_bond_atom_site_label_1
_geom_bond_atom_site_label_2
_geom_bond_distance
_geom_bond_site_symmetry_2
_geom_bond_publ_flag
Ru1 N5 2.004(11) . ?
Ru1 N4 2.010(9) . ?
Ru1 N2 2.034(9) . ?
Ru1 N1 2.037(9) . ?
Ru1 N3 2.042(9) . ?
Ru1 N6 2.069(11) . ?
S1 O1 1.443(9) . ?
S1 O2 1.462(9) . ?
S1 N5 1.569(12) . ?
S1 C57 1.784(16) . ?
Cl1 C60 1.765(15) . ?
N1 C4 1.355(13) . ?
N1 C1 1.373(13) . ?
N2 C19 1.396(13) . ?
N2 C16 1.397(13) . ?
N3 C11 1.363(13) . ?
N3 C14 1.406(13) . ?
N4 C6 1.382(13) . ?
N4 C9 1.390(13) . ?
N6 C63 1.333(18) . ?
N6 N7 1.375(14) . ?
N7 C65 1.42(2) . ?
C1 C20 1.412(15) . ?
C1 C2 1.425(15) . ?
C2 C3 1.321(15) . ?
C3 C4 1.468(15) . ?
C4 C5 1.409(14) . ?
C5 C6 1.372(14) . ?
C5 C21 1.509(15) . ?
C6 C7 1.430(14) . ?
C7 C8 1.345(15) . ?
C8 C9 1.426(15) . ?
C9 C10 1.395(15) . ?
C10 C11 1.366(14) . ?
C10 C30 1.544(16) . ?
C11 C12 1.453(15) . ?
C12 C13 1.341(15) . ?
C13 C14 1.423(15) . ?
C14 C15 1.388(14) . ?
C15 C16 1.376(14) . ?
C15 C39 1.480(15) . ?
C16 C17 1.457(15) . ?
C17 C18 1.339(15) . ?
C18 C19 1.440(15) . ?
C19 C20 1.375(14) . ?
C20 C48 1.528(16) . ?
C21 C26 1.395(17) . ?
C21 C22 1.400(14) . ?
C22 C23 1.398(15) . ?
C22 C27 1.475(18) . ?
C23 C24 1.349(17) . ?
C24 C25 1.354(16) . ?
C24 C28 1.507(18) . ?
C25 C26 1.426(17) . ?
C26 C29 1.540(16) . ?
C30 C31 1.371(18) . ?
C30 C35 1.417(19) . ?
C31 C32 1.412(16) . ?
C31 C36 1.485(19) . ?
C32 C33 1.36(2) . ?
C33 C34 1.266(19) . ?
C33 C37 1.57(2) . ?
C34 C35 1.423(16) . ?
C35 C38 1.52(2) . ?
C39 C44 1.365(16) . ?
C39 C40 1.366(17) . ?
C40 C41 1.426(18) . ?
C40 C45 1.544(19) . ?
C41 C42 1.325(18) . ?
C42 C43 1.366(19) . ?
C42 C46 1.60(2) . ?
C43 C44 1.397(17) . ?
C44 C47 1.44(2) . ?
C48 C49 1.356(18) . ?
C48 C53 1.465(19) . ?
C49 C50 1.451(18) . ?
C49 C54 1.48(2) . ?
C50 C51 1.38(2) . ?
C51 C52 1.33(2) . ?
C51 C55 1.58(2) . ?
C52 C53 1.399(18) . ?
C53 C56 1.433(19) . ?
C57 C62 1.342(16) . ?
C57 C58 1.365(19) . ?
C58 C59 1.41(2) . ?
C59 C60 1.351(17) . ?
C60 C61 1.377(17) . ?
C61 C62 1.357(17) . ?
C63 C64 1.36(2) . ?
C64 C65 1.31(2) . ?
